data_9007732
loop_
_publ_author_name
'Chevrier, G.'
'Giester, G.'
'Jarosch, D.'
'Zemann, J.'

_publ_section_title
;
 Neutron diffraction study of the hydrogen-bond system
 in Cu2K(H3O2)(SO4)2
;
_journal_name_full 'Acta Crystallographica, Section C'
_journal_page_first 175
_journal_page_last 177
_journal_paper_doi 10.1107/S0108270189005743
_journal_volume 46
_journal_year 1990
_chemical_compound_source Synthetic
_chemical_formula_structural Cu2K(H3O2)(SO4)2
_chemical_formula_sum 'Cu2 H3 K O10 S2'
_chemical_name_mineral Kaliochalcite
_space_group_IT_number 12
_symmetry_space_group_name_Hall '-C 2y'
_symmetry_space_group_name_H-M 'C 1 2/m 1'
_cell_angle_alpha 90
_cell_angle_beta 117.45
_cell_angle_gamma 90
_cell_length_a 8.955
_cell_length_b 6.265
_cell_length_c 7.628
_cell_formula_units_Z 2
_cell_volume 379.772
_database_code_amcsd 0010091
_exptl_crystal_density_diffrn 3.440
_cod_original_formula_sum 'K Cu2 S2 O10 H3'
_cod_database_code 9007732

loop_
_space_group_symop_operation_xyz
x,y,z
1/2+x,1/2+y,z
x,-y,z
1/2+x,1/2-y,z
-x,y,-z
1/2-x,1/2+y,-z
-x,-y,-z
1/2-x,1/2-y,-z

loop_
_atom_site_label
_atom_site_fract_x
_atom_site_fract_y
_atom_site_fract_z
_atom_site_occupancy
_atom_site_U_iso_or_equiv
K 0.00000 0.50000 0.50000 1.00000 0.01431
Cu 0.25000 0.25000 0.00000 1.00000 0.00798
S 0.08005 0.00000 0.28776 1.00000 0.00659
O1 0.18600 0.00000 0.18542 1.00000 0.01077
O2 0.18462 0.00000 0.49968 1.00000 0.01393
O3 -0.02809 0.19442 0.22737 1.00000 0.01064
O-h 0.15621 0.50000 0.07523 1.00000 0.00861
H1 0.01876 0.50000 0.01207 0.50000 0.02064
H2 0.20284 0.50000 0.21942 1.00000 0.02444

loop_
_cod_related_entry_id
_cod_related_entry_database
_cod_related_entry_code
1 AMCSD 0010091
